data_2108794
loop_
_publ_author_name
'Kowalska, Dorota A.'
'Kinzhybalo, Vasyl'
'Slyvka, Yuriy I.'
'Wo\/lcyrz, Marek'

_publ_section_title
;
 Crystal structure and enantiomeric layer disorder of a copper(I) nitrate
 \p-coordination compound
;
_journal_coeditor_code XK5077
_journal_issue 2
_journal_name_full 'Acta Crystallographica Section B'
_journal_page_first
;
;
_journal_paper_doi 10.1107/S2052520621001244
_journal_volume 77
_journal_year 2021
_chemical_formula_sum 'C12 H14 Cu N5 O3 S'
_chemical_formula_weight 371.9
_space_group_IT_number 19
_space_group_name_Hall 'P 2ac 2ab'
_space_group_name_H-M_alt 'P 21 21 21'
_symmetry_cell_setting orthorhombic
_symmetry_Int_Tables_number 19
_symmetry_space_group_name_Hall 'P 2ac 2ab'
_symmetry_space_group_name_H-M 'P 21 21 21'
_cell_angle_alpha 90
_cell_angle_beta 90
_cell_angle_gamma 90
_cell_formula_units_Z 4
_cell_length_a 7.905(2)
_cell_length_b 12.723(3)
_cell_length_c 14.678(4)
_cell_measurement_reflns_used 6542
_cell_measurement_temperature 99.98(13)
_cell_measurement_theta_max 28.88
_cell_measurement_theta_min 2.22
_cell_volume 1476.2(7)
_computing_cell_refinement 'CrysAlisPro 1.171.38.41 (Rigaku OD, 2015)'
_computing_data_collection 'CrysAlisPro 1.171.38.41 (Rigaku OD, 2015)'
_computing_data_reduction 'CrysAlisPro 1.171.38.41 (Rigaku OD, 2015)'
_diffrn_ambient_temperature 99.98
_diffrn_detector 'CCD plate'
_diffrn_detector_area_resol_mean 10.6249
_diffrn_measured_fraction_theta_full 0.98
_diffrn_measured_fraction_theta_max 0.94
_diffrn_measurement_device 'four-circle diffractometer'
_diffrn_measurement_device_type 'Xcalibur, Atlas'
_diffrn_measurement_method '\w scans'
_diffrn_radiation_monochromator graphite
_diffrn_radiation_probe x-ray
_diffrn_radiation_source 'X-ray tube'
_diffrn_radiation_type 'Mo K\a'
_diffrn_radiation_wavelength 0.71073
_diffrn_reflns_av_R_equivalents 0.0378
_diffrn_reflns_av_unetI/netI 0.05
_diffrn_reflns_limit_h_max 10
_diffrn_reflns_limit_h_min -10
_diffrn_reflns_limit_k_max 17
_diffrn_reflns_limit_k_min -17
_diffrn_reflns_limit_l_max 20
_diffrn_reflns_limit_l_min -20
_diffrn_reflns_number 16461
_diffrn_reflns_theta_full 28.61
_diffrn_reflns_theta_max 29.48
_diffrn_reflns_theta_min 2.12
_diffrn_source 'fine-focus sealed X-ray tube'
_exptl_absorpt_coefficient_mu 1.641
_exptl_absorpt_correction_T_max 0.798
_exptl_absorpt_correction_T_min 0.568
_exptl_absorpt_correction_type analytical
_exptl_absorpt_process_details
;
CrysAlisPro 1.171.38.41 (Rigaku Oxford Diffraction, 2015)
Analytical numeric absorption correction using a multifaceted crystal
   model based on expressions derived by R.C. Clark & J.S. Reid.
(Clark, R. C. & Reid, J. S. (1995). Acta Cryst. A51, 887-897)
Empirical absorption correction using spherical harmonics,
 implemented in SCALE3 ABSPACK scaling algorithm.
;
_exptl_crystal_colour colourless
_exptl_crystal_density_diffrn 1.6732
_exptl_crystal_description block
_exptl_crystal_F_000 760
_exptl_crystal_size_max 0.51
_exptl_crystal_size_mid 0.293
_exptl_crystal_size_min 0.16
_refine_diff_density_max 0.40
_refine_diff_density_min -0.62
_refine_ls_abs_structure_details '  4994 of Friedel pairs used in the refinement'
_refine_ls_extinction_method none
_refine_ls_goodness_of_fit_gt 1.76
_refine_ls_goodness_of_fit_ref 1.64
_refine_ls_hydrogen_treatment constr
_refine_ls_number_constraints 345
_refine_ls_number_parameters 200
_refine_ls_number_reflns 16461
_refine_ls_number_restraints 0
_refine_ls_R_factor_all 0.0504
_refine_ls_R_factor_gt 0.0376
_refine_ls_shift/su_max 0.0252
_refine_ls_shift/su_mean 0.0029
_refine_ls_structure_factor_coef F
_refine_ls_weighting_details w=1/(\s^2^(F)+0.0004F^2^)
_refine_ls_weighting_scheme sigma
_refine_ls_wR_factor_gt 0.0665
_refine_ls_wR_factor_ref 0.0687
_reflns_number_gt 13521
_reflns_number_total 16461
_reflns_threshold_expression I>3\s(I)
_cod_data_source_file xk5077sup1.cif
_cod_data_source_block I
_cod_original_sg_symbol_Hall 'P 2xab;2ybc;2zac'
_cod_original_formula_sum 'C12 H14 Cu1 N5 O3 S1'
_cod_database_code 2108794
_publcif_datablock.id {4e14cbc1-84a4-4b3a-b6ae-b322f19c593e}

_publcif_info_exptl_table_max_cols 5
_publcif_info_exptl_table_use_headnotes n
_publcif_funding_html
;
;

loop_
_space_group_symop_id
_space_group_symop_operation_xyz
1 x,y,z
2 -x+1/2,-y,z+1/2
3 -x,y+1/2,-z+1/2
4 x+1/2,-y+1/2,-z

loop_
_atom_site_label
_atom_site_type_symbol
_atom_site_fract_x
_atom_site_fract_y
_atom_site_fract_z
_atom_site_adp_type
_atom_site_U_iso_or_equiv
_atom_site_site_symmetry_multiplicity
_atom_site_occupancy
_atom_site_calc_flag
_atom_site_refinement_flags
_atom_site_disorder_assembly
_atom_site_disorder_group
Cu1_1 Cu 0.65626(5) 0.29840(3) 0.44095(2) Uani 0.02475(10) 4 0.9597(6) d . . .
Cu1_2 Cu -0.65626(5) 0.29840(3) 0.44095(2) Uani 0.02475(10) 4 0.0403(6) d . . .
S1_1 S 0.56230(9) 0.56765(5) 0.37486(5) Uani 0.0223(2) 4 0.9597(6) d . . .
S1_2 S -0.56230(9) 0.56765(5) 0.37486(5) Uani 0.0223(2) 4 0.0403(6) d . . .
O2_1 O 0.5330(3) 0.15594(15) 0.66937(13) Uani 0.0338(7) 4 0.9597(6) d . . .
O2_2 O -0.5330(3) 0.15594(15) 0.66937(13) Uani 0.0338(7) 4 0.0403(6) d . . .
O1_1 O 0.6641(3) 0.19440(15) 0.54387(12) Uani 0.0273(6) 4 0.9597(6) d . . .
O1_2 O -0.6641(3) 0.19440(15) 0.54387(12) Uani 0.0273(6) 4 0.0403(6) d . . .
N1_1 N 0.7042(3) 0.59789(17) 0.54223(15) Uani 0.0174(7) 4 0.9597(6) d . . .
N1_2 N -0.7042(3) 0.59789(17) 0.54223(15) Uani 0.0174(7) 4 0.0403(6) d . . .
N4_1 N 0.7066(3) 0.43551(18) 0.50175(15) Uani 0.0199(7) 4 0.9597(6) d . . .
N4_2 N -0.7066(3) 0.43551(18) 0.50175(15) Uani 0.0199(7) 4 0.0403(6) d . . .
N2_1 N 0.7760(3) 0.54261(19) 0.61170(17) Uani 0.0254(8) 4 0.9597(6) d . . .
N2_2 N -0.7760(3) 0.54261(19) 0.61170(17) Uani 0.0254(8) 4 0.0403(6) d . . .
O3_1 O 0.4247(2) 0.27112(15) 0.57518(13) Uani 0.0301(7) 4 0.9597(6) d . . .
O3_2 O -0.4247(2) 0.27112(15) 0.57518(13) Uani 0.0301(7) 4 0.0403(6) d . . .
N5_1 N 0.5381(3) 0.20737(17) 0.59513(15) Uani 0.0182(7) 4 0.9597(6) d . . .
N5_2 N -0.5381(3) 0.20737(17) 0.59513(15) Uani 0.0182(7) 4 0.0403(6) d . . .
N3_1 N 0.7758(3) 0.44541(19) 0.58705(15) Uani 0.0244(8) 4 0.9597(6) d . . .
N3_2 N -0.7758(3) 0.44541(19) 0.58705(15) Uani 0.0244(8) 4 0.0403(6) d . . .
C7_1 C 0.6117(3) 0.7485(2) 0.63059(19) Uani 0.0191(8) 4 0.9597(6) d . . .
C7_2 C -0.6117(3) 0.7485(2) 0.63059(19) Uani 0.0191(8) 4 0.0403(6) d . . .
H7_1 H 0.588791 0.702409 0.679999 Uiso 0.0229 4 0.9597(6) d . . .
H7_2 H -0.588791 0.702409 0.679999 Uiso 0.0229 4 0.0403(6) d . . .
C11_1 C 0.6832(3) 0.8806(2) 0.48351(19) Uani 0.0199(9) 4 0.9597(6) d . . .
C11_2 C -0.6832(3) 0.8806(2) 0.48351(19) Uani 0.0199(9) 4 0.0403(6) d . . .
C13_1 C 0.7134(3) 0.7734(2) 0.47635(18) Uani 0.0192(8) 4 0.9597(6) d . . .
C13_2 C -0.7134(3) 0.7734(2) 0.47635(18) Uani 0.0192(8) 4 0.0403(6) d . . .
H13_1 H 0.758609 0.744467 0.421896 Uiso 0.023 4 0.9597(6) d . . .
H13_2 H -0.758609 0.744467 0.421896 Uiso 0.023 4 0.0403(6) d . . .
C6_1 C 0.6764(3) 0.7098(2) 0.54984(17) Uani 0.0164(7) 4 0.9597(6) d . . .
C6_2 C -0.6764(3) 0.7098(2) 0.54984(17) Uani 0.0164(7) 4 0.0403(6) d . . .
C8_1 C 0.5806(3) 0.8549(2) 0.63871(18) Uani 0.0188(8) 4 0.9597(6) d . . .
C8_2 C -0.5806(3) 0.8549(2) 0.63871(18) Uani 0.0188(8) 4 0.0403(6) d . . .
C10_1 C 0.6149(3) 0.9195(2) 0.5637(2) Uani 0.0214(8) 4 0.9597(6) d . . .
C10_2 C -0.6149(3) 0.9195(2) 0.5637(2) Uani 0.0214(8) 4 0.0403(6) d . . .
H10_1 H 0.59051 0.992494 0.567945 Uiso 0.0257 4 0.9597(6) d . . .
H10_2 H -0.59051 0.992494 0.567945 Uiso 0.0257 4 0.0403(6) d . . .
C12_1 C 0.7269(4) 0.9538(2) 0.40696(19) Uani 0.0266(9) 4 0.9597(6) d . . .
C12_2 C -0.7269(4) 0.9538(2) 0.40696(19) Uani 0.0266(9) 4 0.0403(6) d . . .
H12a_1 H 0.80517 1.007797 0.429028 Uiso 0.0399 4 0.9597(6) d . . .
H12a_2 H -0.80517 1.007797 0.429028 Uiso 0.0399 4 0.0403(6) d . . .
H12b_1 H 0.780436 0.914038 0.357578 Uiso 0.0399 4 0.9597(6) d . . .
H12b_2 H -0.780436 0.914038 0.357578 Uiso 0.0399 4 0.0403(6) d . . .
H12c_1 H 0.62354 0.987325 0.384261 Uiso 0.0399 4 0.9597(6) d . . .
H12c_2 H -0.62354 0.987325 0.384261 Uiso 0.0399 4 0.0403(6) d . . .
C5_1 C 0.6619(4) 0.5305(2) 0.47522(17) Uani 0.0170(7) 4 0.9597(6) d . . .
C5_2 C -0.6619(4) 0.5305(2) 0.47522(17) Uani 0.0170(7) 4 0.0403(6) d . . .
C9_1 C 0.5070(4) 0.8998(2) 0.72555(18) Uani 0.0272(9) 4 0.9597(6) d . . .
C9_2 C -0.5070(4) 0.8998(2) 0.72555(18) Uani 0.0272(9) 4 0.0403(6) d . . .
H9a_1 H 0.392779 0.87183 0.734753 Uiso 0.0407 4 0.9597(6) d . . .
H9a_2 H -0.392779 0.87183 0.734753 Uiso 0.0407 4 0.0403(6) d . . .
H9b_1 H 0.578748 0.880012 0.777249 Uiso 0.0407 4 0.9597(6) d . . .
H9b_2 H -0.578748 0.880012 0.777249 Uiso 0.0407 4 0.0403(6) d . . .
H9c_1 H 0.501939 0.97655 0.720912 Uiso 0.0407 4 0.9597(6) d . . .
H9c_2 H -0.501939 0.97655 0.720912 Uiso 0.0407 4 0.0403(6) d . . .
C2_1 C 0.5799(4) 0.35555(19) 0.31914(18) Uani 0.0229(9) 4 0.9597(6) d . . .
C2_2 C -0.5799(4) 0.35555(19) 0.31914(18) Uani 0.0229(9) 4 0.0403(6) d . . .
H2_1 H 0.692503 0.371104 0.300901 Uiso 0.0275 4 0.9597(6) d . . .
H2_2 H -0.692503 0.371104 0.300901 Uiso 0.0275 4 0.0403(6) d . . .
C3_1 C 0.4613(4) 0.4455(2) 0.33897(19) Uani 0.0270(9) 4 0.9597(6) d . . .
C3_2 C -0.4613(4) 0.4455(2) 0.33897(19) Uani 0.0270(9) 4 0.0403(6) d . . .
H3a_1 H 0.377745 0.423567 0.385481 Uiso 0.0324 4 0.9597(6) d . . .
H3a_2 H -0.377745 0.423567 0.385481 Uiso 0.0324 4 0.0403(6) d . . .
H3b_1 H 0.389639 0.459118 0.284901 Uiso 0.0324 4 0.9597(6) d . . .
H3b_2 H -0.389639 0.459118 0.284901 Uiso 0.0324 4 0.0403(6) d . . .
C1_1 C 0.5325(3) 0.2529(2) 0.3263(2) Uani 0.0281(10) 4 0.9597(6) d . . .
C1_2 C -0.5325(3) 0.2529(2) 0.3263(2) Uani 0.0281(10) 4 0.0388(14) d . . .
H1a_1 H 0.416804 0.235356 0.334864 Uiso 0.0337 4 0.9597(6) d . . .
H1a_2 H -0.416804 0.235356 0.334864 Uiso 0.0337 4 0.0403(6) d . . .
H1b_1 H 0.615209 0.198857 0.322676 Uiso 0.0337 4 0.9597(6) d . . .
H1b_2 H -0.615209 0.198857 0.322676 Uiso 0.0337 4 0.0403(6) d . . .

loop_
_atom_site_aniso_label
_atom_site_aniso_type_symbol
_atom_site_aniso_U_11
_atom_site_aniso_U_22
_atom_site_aniso_U_33
_atom_site_aniso_U_12
_atom_site_aniso_U_13
_atom_site_aniso_U_23
Cu1_1 Cu 0.0389(2) 0.01407(16) 0.02134(17) 0.00147(18) -0.00244(18) 0.00052(16)
Cu1_2 Cu 0.0389(2) 0.01407(16) 0.02134(17) -0.00147(18) 0.00244(18) 0.00052(16)
S1_1 S 0.0301(4) 0.0156(3) 0.0212(4) -0.0009(3) -0.0053(3) 0.0025(3)
S1_2 S 0.0301(4) 0.0156(3) 0.0212(4) 0.0009(3) 0.0053(3) 0.0025(3)
O2_1 O 0.0500(14) 0.0223(10) 0.0291(11) 0.0027(10) 0.0111(11) 0.0038(9)
O2_2 O 0.0500(14) 0.0223(10) 0.0291(11) -0.0027(10) -0.0111(11) 0.0038(9)
O1_1 O 0.0347(11) 0.0202(10) 0.0270(11) 0.0024(11) 0.0097(10) 0.0035(9)
O1_2 O 0.0347(11) 0.0202(10) 0.0270(11) -0.0024(11) -0.0097(10) 0.0035(9)
N1_1 N 0.0227(12) 0.0118(11) 0.0177(13) 0.0028(9) -0.0015(10) -0.0001(9)
N1_2 N 0.0227(12) 0.0118(11) 0.0177(13) -0.0028(9) 0.0015(10) -0.0001(9)
N4_1 N 0.0270(13) 0.0134(12) 0.0193(12) 0.0009(10) -0.0009(10) -0.0017(10)
N4_2 N 0.0270(13) 0.0134(12) 0.0193(12) -0.0009(10) 0.0009(10) -0.0017(10)
N2_1 N 0.0340(14) 0.0182(13) 0.0240(13) 0.0063(11) -0.0083(11) -0.0018(11)
N2_2 N 0.0340(14) 0.0182(13) 0.0240(13) -0.0063(11) 0.0083(11) -0.0018(11)
O3_1 O 0.0286(10) 0.0202(11) 0.0416(13) 0.0013(9) -0.0005(10) -0.0002(9)
O3_2 O 0.0286(10) 0.0202(11) 0.0416(13) -0.0013(9) 0.0005(10) -0.0002(9)
N5_1 N 0.0185(12) 0.0071(10) 0.0289(12) 0.0002(10) -0.0034(10) -0.0027(10)
N5_2 N 0.0185(12) 0.0071(10) 0.0289(12) -0.0002(10) 0.0034(10) -0.0027(10)
N3_1 N 0.0320(13) 0.0181(13) 0.0231(13) 0.0062(11) -0.0066(11) 0.0015(10)
N3_2 N 0.0320(13) 0.0181(13) 0.0231(13) -0.0062(11) 0.0066(11) 0.0015(10)
C7_1 C 0.0205(15) 0.0166(13) 0.0201(15) -0.0001(11) -0.0006(12) 0.0016(12)
C7_2 C 0.0205(15) 0.0166(13) 0.0201(15) 0.0001(11) 0.0006(12) 0.0016(12)
C11_1 C 0.0223(16) 0.0150(14) 0.0224(15) -0.0017(12) -0.0079(13) 0.0006(12)
C11_2 C 0.0223(16) 0.0150(14) 0.0224(15) 0.0017(12) 0.0079(13) 0.0006(12)
C13_1 C 0.0192(14) 0.0182(16) 0.0201(14) 0.0012(11) -0.0010(12) -0.0028(11)
C13_2 C 0.0192(14) 0.0182(16) 0.0201(14) -0.0012(11) 0.0010(12) -0.0028(11)
C6_1 C 0.0166(13) 0.0100(11) 0.0227(14) -0.0011(12) -0.0025(12) -0.0013(12)
C6_2 C 0.0166(13) 0.0100(11) 0.0227(14) 0.0011(12) 0.0025(12) -0.0013(12)
C8_1 C 0.0174(13) 0.0167(14) 0.0224(15) 0.0000(12) 0.0002(13) -0.0026(12)
C8_2 C 0.0174(13) 0.0167(14) 0.0224(15) 0.0000(12) -0.0002(13) -0.0026(12)
C10_1 C 0.0213(14) 0.0126(13) 0.0302(15) -0.0010(11) -0.0060(14) -0.0010(13)
C10_2 C 0.0213(14) 0.0126(13) 0.0302(15) 0.0010(11) 0.0060(14) -0.0010(13)
C12_1 C 0.0364(17) 0.0167(16) 0.0268(16) 0.0005(14) 0.0031(14) 0.0026(13)
C12_2 C 0.0364(17) 0.0167(16) 0.0268(16) -0.0005(14) -0.0031(14) 0.0026(13)
C5_1 C 0.0155(12) 0.0167(13) 0.0186(13) 0.0007(13) 0.0008(13) 0.0006(11)
C5_2 C 0.0155(12) 0.0167(13) 0.0186(13) -0.0007(13) -0.0008(13) 0.0006(11)
C9_1 C 0.0411(17) 0.0195(15) 0.0209(14) -0.0018(15) 0.0012(15) -0.0024(12)
C9_2 C 0.0411(17) 0.0195(15) 0.0209(14) 0.0018(15) -0.0012(15) -0.0024(12)
C2_1 C 0.0302(16) 0.0205(15) 0.0179(15) -0.0025(14) -0.0025(14) 0.0024(12)
C2_2 C 0.0302(16) 0.0205(15) 0.0179(15) 0.0025(14) 0.0025(14) 0.0024(12)
C3_1 C 0.0330(17) 0.0203(15) 0.0278(16) -0.0062(13) -0.0112(14) -0.0013(13)
C3_2 C 0.0330(17) 0.0203(15) 0.0278(16) 0.0062(13) 0.0112(14) -0.0013(13)
C1_1 C 0.0397(19) 0.0237(15) 0.0209(15) -0.0012(14) -0.0002(16) -0.0025(13)
C1_2 C 0.0397(19) 0.0237(15) 0.0209(15) 0.0012(14) 0.0002(16) -0.0025(13)

loop_
_atom_type_symbol
_atom_type_scat_dispersion_real
_atom_type_scat_dispersion_imag
_atom_type_scat_source
C 0.0033 0.0016 'International Tables Vol C tables 4.2.6.8 and 6.1.1.1'
H 0.0000 0.0000 'International Tables Vol C tables 4.2.6.8 and 6.1.1.1'
Cu 0.3201 1.2651 'International Tables Vol C tables 4.2.6.8 and 6.1.1.1'
N 0.0061 0.0033 'International Tables Vol C tables 4.2.6.8 and 6.1.1.1'
O 0.0106 0.0060 'International Tables Vol C tables 4.2.6.8 and 6.1.1.1'
S 0.1246 0.1234 'International Tables Vol C tables 4.2.6.8 and 6.1.1.1'

loop_
_exptl_crystal_face_index_h
_exptl_crystal_face_index_k
_exptl_crystal_face_index_l
_exptl_crystal_face_perp_dist
? ? ? ?

loop_
_geom_angle_atom_site_label_1
_geom_angle_atom_site_label_2
_geom_angle_atom_site_label_3
_geom_angle_site_symmetry_1
_geom_angle_site_symmetry_2
_geom_angle_site_symmetry_3
_geom_angle
_geom_angle_publ_flag
Cu1_2 Cu1_1 Cu1_2 1_655 . 4_656 124.865(17) ?
Cu1_2 Cu1_1 O1_1 1_655 . . 91.77(6) ?
Cu1_2 Cu1_1 O1_2 1_655 . 4_656 170.37(7) ?
Cu1_2 Cu1_1 N4_1 1_655 . . 101.46(6) ?
Cu1_2 Cu1_1 C2_1 1_655 . . 72.64(8) ?
Cu1_2 Cu1_1 H3a_2 1_655 . 1_655 81.44 ?
Cu1_2 Cu1_1 C1_1 1_655 . . 61.20(8) ?
Cu1_2 Cu1_1 O1_1 4_656 . . 33.54(6) ?
Cu1_2 Cu1_1 O1_2 4_656 . 4_656 50.44(7) ?
Cu1_2 Cu1_1 N4_1 4_656 . . 90.13(6) ?
Cu1_2 Cu1_1 C2_1 4_656 . . 158.88(8) ?
Cu1_2 Cu1_1 H3a_2 4_656 . 1_655 143.57 ?
Cu1_2 Cu1_1 C1_1 4_656 . . 133.98(7) ?
O1_1 Cu1_1 O1_2 . . 4_656 83.97(9) ?
O1_1 Cu1_1 N4_1 . . . 103.45(8) ?
O1_1 Cu1_1 C2_1 . . . 155.61(9) ?
O1_1 Cu1_1 H3a_2 . . 1_655 157.36 ?
O1_1 Cu1_1 C1_1 . . . 116.78(9) ?
O1_2 Cu1_1 N4_1 4_656 . . 71.31(10) ?
O1_2 Cu1_1 C2_1 4_656 . . 114.09(11) ?
O1_2 Cu1_1 H3a_2 4_656 . 1_655 99.23 ?
O1_2 Cu1_1 C1_1 4_656 . . 128.41(11) ?
N4_1 Cu1_1 C2_1 . . . 98.08(9) ?
N4_1 Cu1_1 H3a_2 . . 1_655 57.49 ?
N4_1 Cu1_1 C1_1 . . . 135.58(10) ?
C2_1 Cu1_1 H3a_2 . . 1_655 40.62 ?
C2_1 Cu1_1 C1_1 . . . 39.27(10) ?
H3a_2 Cu1_1 C1_1 1_655 . . 78.8 ?
Cu1_1 Cu1_2 Cu1_1 1_455 . 4_356 124.865(17) ?
Cu1_1 Cu1_2 O1_1 1_455 . 4_356 170.37(7) ?
Cu1_1 Cu1_2 O1_2 1_455 . . 91.77(6) ?
Cu1_1 Cu1_2 N4_2 1_455 . . 101.46(6) ?
Cu1_1 Cu1_2 C2_2 1_455 . . 72.64(8) ?
Cu1_1 Cu1_2 H3a_1 1_455 . 1_455 81.44 ?
Cu1_1 Cu1_2 C1_2 1_455 . . 61.20(8) ?
Cu1_1 Cu1_2 O1_1 4_356 . 4_356 50.44(7) ?
Cu1_1 Cu1_2 O1_2 4_356 . . 33.54(6) ?
Cu1_1 Cu1_2 N4_2 4_356 . . 90.13(6) ?
Cu1_1 Cu1_2 C2_2 4_356 . . 158.88(8) ?
Cu1_1 Cu1_2 H3a_1 4_356 . 1_455 143.57 ?
Cu1_1 Cu1_2 C1_2 4_356 . . 133.98(7) ?
O1_1 Cu1_2 O1_2 4_356 . . 83.97(9) ?
O1_1 Cu1_2 N4_2 4_356 . . 71.31(10) ?
O1_1 Cu1_2 C2_2 4_356 . . 114.09(11) ?
O1_1 Cu1_2 H3a_1 4_356 . 1_455 99.23 ?
O1_1 Cu1_2 C1_2 4_356 . . 128.41(11) ?
O1_2 Cu1_2 N4_2 . . . 103.45(8) ?
O1_2 Cu1_2 C2_2 . . . 155.61(9) ?
O1_2 Cu1_2 H3a_1 . . 1_455 157.36 ?
O1_2 Cu1_2 C1_2 . . . 116.78(9) ?
N4_2 Cu1_2 C2_2 . . . 98.08(9) ?
N4_2 Cu1_2 H3a_1 . . 1_455 57.49 ?
N4_2 Cu1_2 C1_2 . . . 135.58(10) ?
C2_2 Cu1_2 H3a_1 . . 1_455 40.62 ?
C2_2 Cu1_2 C1_2 . . . 39.27(10) ?
H3a_1 Cu1_2 C1_2 1_455 . . 78.8 ?
S1_2 S1_1 C5_1 1_655 . . 116.97(12) ?
S1_2 S1_1 C3_2 1_655 . 1_655 83.54(12) ?
C5_1 S1_1 C3_2 . . 1_655 93.75(13) ?
S1_1 S1_2 C5_2 1_455 . . 116.97(12) ?
S1_1 S1_2 C3_1 1_455 . 1_455 83.54(12) ?
C5_2 S1_2 C3_1 . . 1_455 93.75(13) ?
Cu1_1 O1_1 Cu1_2 . . 4_656 96.03(10) ?
Cu1_1 O1_1 O3_2 . . 1_655 75.67(12) ?
Cu1_1 O1_1 N5_1 . . . 109.80(15) ?
Cu1_2 O1_1 O3_2 4_656 . 1_655 115.74(16) ?
Cu1_2 O1_1 N5_1 4_656 . . 132.76(17) ?
O3_2 O1_1 N5_1 1_655 . . 41.91(14) ?
Cu1_1 O1_2 Cu1_2 4_356 . . 96.03(10) ?
Cu1_1 O1_2 O3_1 4_356 . 1_455 115.74(16) ?
Cu1_1 O1_2 N5_2 4_356 . . 132.76(17) ?
Cu1_2 O1_2 O3_1 . . 1_455 75.67(12) ?
Cu1_2 O1_2 N5_2 . . . 109.80(15) ?
O3_1 O1_2 N5_2 1_455 . . 41.91(14) ?
N2_1 N1_1 C11_2 . . 4_666 93.1(2) ?
N2_1 N1_1 C6_1 . . . 120.9(2) ?
N2_1 N1_1 C12_2 . . 4_666 7.34(18) ?
N2_1 N1_1 C5_1 . . . 108.7(2) ?
C11_2 N1_1 C6_1 4_666 . . 84.0(2) ?
C11_2 N1_1 C12_2 4_666 . 4_666 88.8(3) ?
C11_2 N1_1 C5_1 4_666 . . 96.7(3) ?
C6_1 N1_1 C12_2 . . 4_666 126.4(2) ?
C6_1 N1_1 C5_1 . . . 130.3(2) ?
C12_2 N1_1 C5_1 4_666 . . 103.3(2) ?
N2_2 N1_2 C11_1 . . 4_366 93.1(2) ?
N2_2 N1_2 C6_2 . . . 120.9(2) ?
N2_2 N1_2 C12_1 . . 4_366 7.34(18) ?
N2_2 N1_2 C5_2 . . . 108.7(2) ?
C11_1 N1_2 C6_2 4_366 . . 84.0(2) ?
C11_1 N1_2 C12_1 4_366 . 4_366 88.8(3) ?
C11_1 N1_2 C5_2 4_366 . . 96.7(3) ?
C6_2 N1_2 C12_1 . . 4_366 126.4(2) ?
C6_2 N1_2 C5_2 . . . 130.3(2) ?
C12_1 N1_2 C5_2 4_366 . . 103.3(2) ?
Cu1_1 N4_1 N3_1 . . . 124.52(17) ?
Cu1_1 N4_1 C5_1 . . . 127.94(18) ?
N3_1 N4_1 C5_1 . . . 107.0(2) ?
Cu1_2 N4_2 N3_2 . . . 124.52(17) ?
Cu1_2 N4_2 C5_2 . . . 127.94(18) ?
N3_2 N4_2 C5_2 . . . 107.0(2) ?
N1_1 N2_1 N3_1 . . . 106.5(2) ?
N1_1 N2_1 C12_2 . . 4_666 31.3(7) ?
N1_1 N2_1 H12b_2 . . 4_666 80.98 ?
N1_1 N2_1 H12c_2 . . 4_666 130.29 ?
N3_1 N2_1 C12_2 . . 4_666 83.2(8) ?
N3_1 N2_1 H12b_2 . . 4_666 141.39 ?
N3_1 N2_1 H12c_2 . . 4_666 66.62 ?
C12_2 N2_1 H12b_2 4_666 . 4_666 112.14 ?
C12_2 N2_1 H12c_2 4_666 . 4_666 102.03 ?
H12b_2 N2_1 H12c_2 4_666 . 4_666 136.45 ?
N1_2 N2_2 N3_2 . . . 106.5(2) ?
N1_2 N2_2 C12_1 . . 4_366 31.3(7) ?
N1_2 N2_2 H12b_1 . . 4_366 80.98 ?
N1_2 N2_2 H12c_1 . . 4_366 130.29 ?
N3_2 N2_2 C12_1 . . 4_366 83.2(8) ?
N3_2 N2_2 H12b_1 . . 4_366 141.39 ?
N3_2 N2_2 H12c_1 . . 4_366 66.62 ?
C12_1 N2_2 H12b_1 4_366 . 4_366 112.14 ?
C12_1 N2_2 H12c_1 4_366 . 4_366 102.03 ?
H12b_1 N2_2 H12c_1 4_366 . 4_366 136.45 ?
O1_2 O3_1 O3_2 1_655 . 1_655 123.1(2) ?
O1_2 O3_1 N5_1 1_655 . . 89.01(18) ?
O1_2 O3_1 N5_2 1_655 . 1_655 67.39(19) ?
O3_2 O3_1 N5_1 1_655 . . 43.89(15) ?
O3_2 O3_1 N5_2 1_655 . 1_655 71.2(2) ?
N5_1 O3_1 N5_2 . . 1_655 27.30(17) ?
O1_1 O3_2 O3_1 1_455 . 1_455 123.1(2) ?
O1_1 O3_2 N5_1 1_455 . 1_455 67.39(19) ?
O1_1 O3_2 N5_2 1_455 . . 89.01(18) ?
O3_1 O3_2 N5_1 1_455 . 1_455 71.2(2) ?
O3_1 O3_2 N5_2 1_455 . . 43.89(15) ?
N5_1 O3_2 N5_2 1_455 . . 27.30(17) ?
O1_1 N5_1 O3_1 . . . 121.0(2) ?
O1_1 N5_1 O3_2 . . 1_655 70.7(2) ?
O1_1 N5_1 N5_2 . . 1_655 142.3(4) ?
O3_1 N5_1 O3_2 . . 1_655 64.9(2) ?
O3_1 N5_1 N5_2 . . 1_655 43.9(3) ?
O3_2 N5_1 N5_2 1_655 . 1_655 108.8(4) ?
O1_2 N5_2 O3_1 . . 1_455 70.7(2) ?
O1_2 N5_2 O3_2 . . . 121.0(2) ?
O1_2 N5_2 N5_1 . . 1_455 142.3(4) ?
O3_1 N5_2 O3_2 1_455 . . 64.9(2) ?
O3_1 N5_2 N5_1 1_455 . 1_455 108.8(4) ?
O3_2 N5_2 N5_1 . . 1_455 43.9(3) ?
N4_1 N3_1 N2_1 . . . 110.2(2) ?
N4_1 N3_1 C12_2 . . 4_666 98.5(2) ?
N4_1 N3_1 H12a_2 . . 4_666 62.73 ?
N2_1 N3_1 C12_2 . . 4_666 12.45(17) ?
N2_1 N3_1 H12a_2 . . 4_666 56.14 ?
C12_2 N3_1 H12a_2 4_666 . 4_666 49.48 ?
N4_2 N3_2 N2_2 . . . 110.2(2) ?
N4_2 N3_2 C12_1 . . 4_366 98.5(2) ?
N4_2 N3_2 H12a_1 . . 4_366 62.73 ?
N2_2 N3_2 C12_1 . . 4_366 12.45(17) ?
N2_2 N3_2 H12a_1 . . 4_366 56.14 ?
C12_1 N3_2 H12a_1 4_366 . 4_366 49.48 ?
H7_1 C7_1 C6_1 . . . 120.39 ?
H7_1 C7_1 C8_1 . . . 120.39 ?
C6_1 C7_1 C8_1 . . . 119.2(2) ?
H7_2 C7_2 C6_2 . . . 120.39 ?
H7_2 C7_2 C8_2 . . . 120.39 ?
C6_2 C7_2 C8_2 . . . 119.2(2) ?
N1_2 C11_1 C13_1 4_666 . . 94.9(3) ?
N1_2 C11_1 C10_1 4_666 . . 124.6(3) ?
N1_2 C11_1 C12_1 4_666 . . 49.1(2) ?
C13_1 C11_1 C10_1 . . . 118.9(2) ?
C13_1 C11_1 C12_1 . . . 120.8(2) ?
C10_1 C11_1 C12_1 . . . 120.2(2) ?
N1_1 C11_2 C13_2 4_366 . . 94.9(3) ?
N1_1 C11_2 C10_2 4_366 . . 124.6(3) ?
N1_1 C11_2 C12_2 4_366 . . 49.1(2) ?
C13_2 C11_2 C10_2 . . . 118.9(2) ?
C13_2 C11_2 C12_2 . . . 120.8(2) ?
C10_2 C11_2 C12_2 . . . 120.2(2) ?
C11_1 C13_1 C13_2 . . 4_666 125.7(3) ?
C11_1 C13_1 H13_1 . . . 120.68 ?
C11_1 C13_1 C6_1 . . . 118.6(2) ?
C11_1 C13_1 C6_2 . . 4_666 88.3(3) ?
C13_2 C13_1 H13_1 4_666 . . 97.25 ?
C13_2 C13_1 C6_1 4_666 . . 44.59(19) ?
C13_2 C13_1 C6_2 4_666 . 4_666 84.1(3) ?
H13_1 C13_1 C6_1 . . . 120.68 ?
H13_1 C13_1 C6_2 . . 4_666 54.36 ?
C6_1 C13_1 C6_2 . . 4_666 128.7(3) ?
C11_2 C13_2 C13_1 . . 4_366 125.7(3) ?
C11_2 C13_2 H13_2 . . . 120.68 ?
C11_2 C13_2 C6_1 . . 4_366 88.3(3) ?
C11_2 C13_2 C6_2 . . . 118.6(2) ?
C13_1 C13_2 H13_2 4_366 . . 97.25 ?
C13_1 C13_2 C6_1 4_366 . 4_366 84.1(3) ?
C13_1 C13_2 C6_2 4_366 . . 44.59(19) ?
H13_2 C13_2 C6_1 . . 4_366 54.36 ?
H13_2 C13_2 C6_2 . . . 120.68 ?
C6_1 C13_2 C6_2 4_366 . . 128.7(3) ?
C13_1 H13_1 C6_2 . . 4_666 64.25 ?
C13_2 H13_2 C6_1 . . 4_366 64.25 ?
N1_1 C6_1 C7_1 . . . 118.2(2) ?
N1_1 C6_1 C13_1 . . . 119.0(2) ?
N1_1 C6_1 C13_2 . . 4_666 92.8(2) ?
N1_1 C6_1 H13_2 . . 4_666 126.83 ?
C7_1 C6_1 C13_1 . . . 122.7(2) ?
C7_1 C6_1 C13_2 . . 4_666 126.3(3) ?
C7_1 C6_1 H13_2 . . 4_666 64.91 ?
C13_1 C6_1 C13_2 . . 4_666 51.3(2) ?
C13_1 C6_1 H13_2 . . 4_666 81.87 ?
C13_2 C6_1 H13_2 4_666 . 4_666 61.39 ?
N1_2 C6_2 C7_2 . . . 118.2(2) ?
N1_2 C6_2 C13_1 . . 4_366 92.8(2) ?
N1_2 C6_2 C13_2 . . . 119.0(2) ?
N1_2 C6_2 H13_1 . . 4_366 126.83 ?
C7_2 C6_2 C13_1 . . 4_366 126.3(3) ?
C7_2 C6_2 C13_2 . . . 122.7(2) ?
C7_2 C6_2 H13_1 . . 4_366 64.91 ?
C13_1 C6_2 C13_2 4_366 . . 51.3(2) ?
C13_1 C6_2 H13_1 4_366 . 4_366 61.39 ?
C13_2 C6_2 H13_1 . . 4_366 81.87 ?
C7_1 C8_1 C8_2 . . 1_655 100.2(2) ?
C7_1 C8_1 C10_1 . . . 118.3(2) ?
C7_1 C8_1 C9_1 . . . 120.7(2) ?
C7_1 C8_1 C9_2 . . 1_655 120.5(2) ?
C8_2 C8_1 C10_1 1_655 . . 101.1(2) ?
C8_2 C8_1 C9_1 1_655 . . 67.4(2) ?
C8_2 C8_1 C9_2 1_655 . 1_655 63.6(2) ?
C10_1 C8_1 C9_1 . . . 121.0(2) ?
C10_1 C8_1 C9_2 . . 1_655 120.9(2) ?
C9_1 C8_1 C9_2 . . 1_655 3.78(16) ?
C7_2 C8_2 C8_1 . . 1_455 100.2(2) ?
C7_2 C8_2 C10_2 . . . 118.3(2) ?
C7_2 C8_2 C9_1 . . 1_455 120.5(2) ?
C7_2 C8_2 C9_2 . . . 120.7(2) ?
C8_1 C8_2 C10_2 1_455 . . 101.1(2) ?
C8_1 C8_2 C9_1 1_455 . 1_455 63.6(2) ?
C8_1 C8_2 C9_2 1_455 . . 67.4(2) ?
C10_2 C8_2 C9_1 . . 1_455 120.9(2) ?
C10_2 C8_2 C9_2 . . . 121.0(2) ?
C9_1 C8_2 C9_2 1_455 . . 3.78(16) ?
C11_1 C10_1 C8_1 . . . 122.1(2) ?
C11_1 C10_1 H10_1 . . . 118.93 ?
C8_1 C10_1 H10_1 . . . 118.93 ?
C11_2 C10_2 C8_2 . . . 122.1(2) ?
C11_2 C10_2 H10_2 . . . 118.93 ?
C8_2 C10_2 H10_2 . . . 118.93 ?
N1_2 C12_1 N2_2 4_666 . 4_666 141.4(9) ?
N1_2 C12_1 N3_2 4_666 . 4_666 122.8(3) ?
N1_2 C12_1 C11_1 4_666 . . 42.08(18) ?
N1_2 C12_1 H12a_1 4_666 . . 83.35 ?
N1_2 C12_1 H12b_1 4_666 . . 88.93 ?
N1_2 C12_1 H12c_1 4_666 . . 151.25 ?
N2_2 C12_1 N3_2 4_666 . 4_666 84.3(8) ?
N2_2 C12_1 C11_1 4_666 . . 145.1(9) ?
N2_2 C12_1 H12a_1 4_666 . . 105.08 ?
N2_2 C12_1 H12b_1 4_666 . . 52.57 ?
N2_2 C12_1 H12c_1 4_666 . . 61.8 ?
N3_2 C12_1 C11_1 4_666 . . 124.3(2) ?
N3_2 C12_1 H12a_1 4_666 . . 44.77 ?
N3_2 C12_1 H12b_1 4_666 . . 124.96 ?
N3_2 C12_1 H12c_1 4_666 . . 64.71 ?
C11_1 C12_1 H12a_1 . . . 109.47 ?
C11_1 C12_1 H12b_1 . . . 109.47 ?
C11_1 C12_1 H12c_1 . . . 109.47 ?
H12a_1 C12_1 H12b_1 . . . 109.47 ?
H12a_1 C12_1 H12c_1 . . . 109.47 ?
H12b_1 C12_1 H12c_1 . . . 109.47 ?
N1_1 C12_2 N2_1 4_366 . 4_366 141.4(9) ?
N1_1 C12_2 N3_1 4_366 . 4_366 122.8(3) ?
N1_1 C12_2 C11_2 4_366 . . 42.08(18) ?
N1_1 C12_2 H12a_2 4_366 . . 83.35 ?
N1_1 C12_2 H12b_2 4_366 . . 88.93 ?
N1_1 C12_2 H12c_2 4_366 . . 151.25 ?
N2_1 C12_2 N3_1 4_366 . 4_366 84.3(8) ?
N2_1 C12_2 C11_2 4_366 . . 145.1(9) ?
N2_1 C12_2 H12a_2 4_366 . . 105.08 ?
N2_1 C12_2 H12b_2 4_366 . . 52.57 ?
N2_1 C12_2 H12c_2 4_366 . . 61.8 ?
N3_1 C12_2 C11_2 4_366 . . 124.3(2) ?
N3_1 C12_2 H12a_2 4_366 . . 44.77 ?
N3_1 C12_2 H12b_2 4_366 . . 124.96 ?
N3_1 C12_2 H12c_2 4_366 . . 64.71 ?
C11_2 C12_2 H12a_2 . . . 109.47 ?
C11_2 C12_2 H12b_2 . . . 109.47 ?
C11_2 C12_2 H12c_2 . . . 109.47 ?
H12a_2 C12_2 H12b_2 . . . 109.47 ?
H12a_2 C12_2 H12c_2 . . . 109.47 ?
H12b_2 C12_2 H12c_2 . . . 109.47 ?
N3_2 H12a_1 C12_1 4_666 . . 85.75 ?
N3_1 H12a_2 C12_2 4_366 . . 85.75 ?
N2_2 H12b_1 C12_1 4_666 . . 15.29 ?
N2_1 H12b_2 C12_2 4_366 . . 15.29 ?
N2_2 H12c_1 C12_1 4_666 . . 16.17 ?
N2_1 H12c_2 C12_2 4_366 . . 16.17 ?
S1_1 C5_1 N1_1 . . . 123.9(2) ?
S1_1 C5_1 N4_1 . . . 128.5(2) ?
N1_1 C5_1 N4_1 . . . 107.6(2) ?
S1_2 C5_2 N1_2 . . . 123.9(2) ?
S1_2 C5_2 N4_2 . . . 128.5(2) ?
N1_2 C5_2 N4_2 . . . 107.6(2) ?
C8_1 C9_1 C8_2 . . 1_655 48.97(16) ?
C8_1 C9_1 C9_2 . . 1_655 112.6(19) ?
C8_1 C9_1 H9a_1 . . . 109.47 ?
C8_1 C9_1 H9a_2 . . 1_655 68.35 ?
C8_1 C9_1 H9b_1 . . . 109.47 ?
C8_1 C9_1 H9b_2 . . 1_655 140.22 ?
C8_1 C9_1 H9c_1 . . . 109.47 ?
C8_1 C9_1 H9c_2 . . 1_655 110.11 ?
C8_2 C9_1 C9_2 1_655 . 1_655 63.6(18) ?
C8_2 C9_1 H9a_1 1_655 . . 64.59 ?
C8_2 C9_1 H9a_2 1_655 . 1_655 112.2 ?
C8_2 C9_1 H9b_1 1_655 . . 142.83 ?
C8_2 C9_1 H9b_2 1_655 . 1_655 102.5 ?
C8_2 C9_1 H9c_1 1_655 . . 106.78 ?
C8_2 C9_1 H9c_2 1_655 . 1_655 106 ?
C9_2 C9_1 H9a_1 1_655 . . 22.92 ?
C9_2 C9_1 H9a_2 1_655 . 1_655 154.25 ?
C9_2 C9_1 H9b_1 1_655 . . 125.4 ?
C9_2 C9_1 H9b_2 1_655 . 1_655 49.63 ?
C9_2 C9_1 H9c_1 1_655 . . 87.56 ?
C9_2 C9_1 H9c_2 1_655 . 1_655 85.93 ?
H9a_1 C9_1 H9a_2 . . 1_655 131.33 ?
H9a_1 C9_1 H9b_1 . . . 109.47 ?
H9a_1 C9_1 H9b_2 . . 1_655 38.4 ?
H9a_1 C9_1 H9c_1 . . . 109.47 ?
H9a_1 C9_1 H9c_2 . . 1_655 107.85 ?
H9a_2 C9_1 H9b_1 1_655 . . 41.83 ?
H9a_2 C9_1 H9b_2 1_655 . 1_655 112 ?
H9a_2 C9_1 H9c_1 1_655 . . 116.99 ?
H9a_2 C9_1 H9c_2 1_655 . 1_655 118.61 ?
H9b_1 C9_1 H9b_2 . . 1_655 75.77 ?
H9b_1 C9_1 H9c_1 . . . 109.47 ?
H9b_1 C9_1 H9c_2 . . 1_655 110.45 ?
H9b_2 C9_1 H9c_1 1_655 . . 105.13 ?
H9b_2 C9_1 H9c_2 1_655 . 1_655 104.01 ?
H9c_1 C9_1 H9c_2 . . 1_655 1.64 ?
C8_1 C9_2 C8_2 1_455 . . 48.97(16) ?
C8_1 C9_2 C9_1 1_455 . 1_455 63.6(18) ?
C8_1 C9_2 H9a_1 1_455 . 1_455 112.2 ?
C8_1 C9_2 H9a_2 1_455 . . 64.59 ?
C8_1 C9_2 H9b_1 1_455 . 1_455 102.5 ?
C8_1 C9_2 H9b_2 1_455 . . 142.83 ?
C8_1 C9_2 H9c_1 1_455 . 1_455 106 ?
C8_1 C9_2 H9c_2 1_455 . . 106.78 ?
C8_2 C9_2 C9_1 . . 1_455 112.6(19) ?
C8_2 C9_2 H9a_1 . . 1_455 68.35 ?
C8_2 C9_2 H9a_2 . . . 109.47 ?
C8_2 C9_2 H9b_1 . . 1_455 140.22 ?
C8_2 C9_2 H9b_2 . . . 109.47 ?
C8_2 C9_2 H9c_1 . . 1_455 110.11 ?
C8_2 C9_2 H9c_2 . . . 109.47 ?
C9_1 C9_2 H9a_1 1_455 . 1_455 154.25 ?
C9_1 C9_2 H9a_2 1_455 . . 22.92 ?
C9_1 C9_2 H9b_1 1_455 . 1_455 49.63 ?
C9_1 C9_2 H9b_2 1_455 . . 125.4 ?
C9_1 C9_2 H9c_1 1_455 . 1_455 85.93 ?
C9_1 C9_2 H9c_2 1_455 . . 87.56 ?
H9a_1 C9_2 H9a_2 1_455 . . 131.33 ?
H9a_1 C9_2 H9b_1 1_455 . 1_455 112 ?
H9a_1 C9_2 H9b_2 1_455 . . 41.83 ?
H9a_1 C9_2 H9c_1 1_455 . 1_455 118.61 ?
H9a_1 C9_2 H9c_2 1_455 . . 116.99 ?
H9a_2 C9_2 H9b_1 . . 1_455 38.4 ?
H9a_2 C9_2 H9b_2 . . . 109.47 ?
H9a_2 C9_2 H9c_1 . . 1_455 107.85 ?
H9a_2 C9_2 H9c_2 . . . 109.47 ?
H9b_1 C9_2 H9b_2 1_455 . . 75.77 ?
H9b_1 C9_2 H9c_1 1_455 . 1_455 104.01 ?
H9b_1 C9_2 H9c_2 1_455 . . 105.13 ?
H9b_2 C9_2 H9c_1 . . 1_455 110.45 ?
H9b_2 C9_2 H9c_2 . . . 109.47 ?
H9c_1 C9_2 H9c_2 1_455 . . 1.64 ?
C9_1 H9a_1 C9_2 . . 1_655 2.83 ?
C9_1 H9a_1 H9b_2 . . 1_655 76.33 ?
C9_2 H9a_1 H9b_2 1_655 . 1_655 77.22 ?
C9_1 H9a_2 C9_2 1_455 . . 2.83 ?
C9_1 H9a_2 H9b_1 1_455 . 1_455 77.22 ?
C9_2 H9a_2 H9b_1 . . 1_455 76.33 ?
C9_1 H9b_1 C9_2 . . 1_655 4.97 ?
C9_1 H9b_1 H9a_2 . . 1_655 60.96 ?
C9_2 H9b_1 H9a_2 1_655 . 1_655 65.27 ?
C9_1 H9b_2 C9_2 1_455 . . 4.97 ?
C9_1 H9b_2 H9a_1 1_455 . 1_455 65.27 ?
C9_2 H9b_2 H9a_1 . . 1_455 60.96 ?
C9_1 H9c_1 C9_2 . . 1_655 6.51 ?
C9_1 H9c_1 H9c_2 . . 1_655 92.44 ?
C9_2 H9c_1 H9c_2 1_655 . 1_655 85.93 ?
C9_1 H9c_2 C9_2 1_455 . . 6.51 ?
C9_1 H9c_2 H9c_1 1_455 . 1_455 85.93 ?
C9_2 H9c_2 H9c_1 . . 1_455 92.44 ?
Cu1_1 C2_1 C2_2 . . 1_655 107.4(2) ?
Cu1_1 C2_1 H2_1 . . . 92.69 ?
Cu1_1 C2_1 C3_1 . . . 106.65(17) ?
Cu1_1 C2_1 C3_2 . . 1_655 101.7(2) ?
Cu1_1 C2_1 C1_1 . . . 70.64(16) ?
C2_2 C2_1 H2_1 1_655 . . 159.36 ?
C2_2 C2_1 C3_1 1_655 . . 51.56(18) ?
C2_2 C2_1 C3_2 1_655 . 1_655 74.6(2) ?
C2_2 C2_1 C1_1 1_655 . . 74.1(2) ?
H2_1 C2_1 C3_1 . . . 118.62 ?
H2_1 C2_1 C3_2 . . 1_655 96.96 ?
H2_1 C2_1 C1_1 . . . 118.62 ?
C3_1 C2_1 C3_2 . . 1_655 23.09(18) ?
C3_1 C2_1 C1_1 . . . 122.8(2) ?
C3_2 C2_1 C1_1 1_655 . . 143.5(3) ?
Cu1_2 C2_2 C2_1 . . 1_455 107.4(2) ?
Cu1_2 C2_2 H2_2 . . . 92.69 ?
Cu1_2 C2_2 C3_1 . . 1_455 101.7(2) ?
Cu1_2 C2_2 C3_2 . . . 106.65(17) ?
Cu1_2 C2_2 C1_2 . . . 70.64(16) ?
C2_1 C2_2 H2_2 1_455 . . 159.36 ?
C2_1 C2_2 C3_1 1_455 . 1_455 74.6(2) ?
C2_1 C2_2 C3_2 1_455 . . 51.56(18) ?
C2_1 C2_2 C1_2 1_455 . . 74.1(2) ?
H2_2 C2_2 C3_1 . . 1_455 96.96 ?
H2_2 C2_2 C3_2 . . . 118.62 ?
H2_2 C2_2 C1_2 . . . 118.62 ?
C3_1 C2_2 C3_2 1_455 . . 23.09(18) ?
C3_1 C2_2 C1_2 1_455 . . 143.5(3) ?
C3_2 C2_2 C1_2 . . . 122.8(2) ?
S1_2 C3_1 C2_1 1_655 . . 147.8(2) ?
S1_2 C3_1 C2_2 1_655 . 1_655 157.8(3) ?
S1_2 C3_1 C3_2 1_655 . 1_655 96.5(4) ?
S1_2 C3_1 H3a_1 1_655 . . 88.34 ?
S1_2 C3_1 H3b_1 1_655 . . 91.53 ?
C2_1 C3_1 C2_2 . . 1_655 53.79(19) ?
C2_1 C3_1 C3_2 . . 1_655 51.6(3) ?
C2_1 C3_1 H3a_1 . . . 109.47 ?
C2_1 C3_1 H3b_1 . . . 109.47 ?
C2_2 C3_1 C3_2 1_655 . 1_655 105.3(4) ?
C2_2 C3_1 H3a_1 1_655 . . 73.99 ?
C2_2 C3_1 H3b_1 1_655 . . 79.64 ?
C3_2 C3_1 H3a_1 1_655 . . 131.77 ?
C3_2 C3_1 H3b_1 1_655 . . 124.96 ?
H3a_1 C3_1 H3b_1 . . . 102.73 ?
S1_1 C3_2 C2_1 1_455 . 1_455 157.8(3) ?
S1_1 C3_2 C2_2 1_455 . . 147.8(2) ?
S1_1 C3_2 C3_1 1_455 . 1_455 96.5(4) ?
S1_1 C3_2 H3a_2 1_455 . . 88.34 ?
S1_1 C3_2 H3b_2 1_455 . . 91.53 ?
C2_1 C3_2 C2_2 1_455 . . 53.79(19) ?
C2_1 C3_2 C3_1 1_455 . 1_455 105.3(4) ?
C2_1 C3_2 H3a_2 1_455 . . 73.99 ?
C2_1 C3_2 H3b_2 1_455 . . 79.64 ?
C2_2 C3_2 C3_1 . . 1_455 51.6(3) ?
C2_2 C3_2 H3a_2 . . . 109.47 ?
C2_2 C3_2 H3b_2 . . . 109.47 ?
C3_1 C3_2 H3a_2 1_455 . . 131.77 ?
C3_1 C3_2 H3b_2 1_455 . . 124.96 ?
H3a_2 C3_2 H3b_2 . . . 102.73 ?
Cu1_2 H3a_1 C3_1 1_655 . . 131.23 ?
Cu1_1 H3a_2 C3_2 1_455 . . 131.23 ?
Cu1_1 C1_1 C2_1 . . . 70.09(16) ?
Cu1_1 C1_1 C1_2 . . 1_655 118.8(5) ?
Cu1_1 C1_1 H1a_1 . . . 114.74 ?
Cu1_1 C1_1 H1a_2 . . 1_655 60.27 ?
Cu1_1 C1_1 H1b_1 . . . 85.52 ?
C2_1 C1_1 C1_2 . . 1_655 105.9(4) ?
C2_1 C1_1 H1a_1 . . . 120 ?
C2_1 C1_1 H1a_2 . . 1_655 103.72 ?
C2_1 C1_1 H1b_1 . . . 120 ?
C1_2 C1_1 H1a_1 1_655 . . 15.72 ?
C1_2 C1_1 H1a_2 1_655 . 1_655 147.39 ?
C1_2 C1_1 H1b_1 1_655 . . 133.46 ?
H1a_1 C1_1 H1a_2 . . 1_655 131.67 ?
H1a_1 C1_1 H1b_1 . . . 120 ?
H1a_2 C1_1 H1b_1 1_655 . . 25.59 ?
Cu1_2 C1_2 C2_2 . . . 70.09(16) ?
Cu1_2 C1_2 C1_1 . . 1_455 118.8(5) ?
Cu1_2 C1_2 H1a_1 . . 1_455 60.27 ?
Cu1_2 C1_2 H1a_2 . . . 114.74 ?
Cu1_2 C1_2 H1b_2 . . . 85.52 ?
C2_2 C1_2 C1_1 . . 1_455 105.9(4) ?
C2_2 C1_2 H1a_1 . . 1_455 103.72 ?
C2_2 C1_2 H1a_2 . . . 120 ?
C2_2 C1_2 H1b_2 . . . 120 ?
C1_1 C1_2 H1a_1 1_455 . 1_455 147.39 ?
C1_1 C1_2 H1a_2 1_455 . . 15.72 ?
C1_1 C1_2 H1b_2 1_455 . . 133.46 ?
H1a_1 C1_2 H1a_2 1_455 . . 131.67 ?
H1a_1 C1_2 H1b_2 1_455 . . 25.59 ?
H1a_2 C1_2 H1b_2 . . . 120 ?
C1_1 H1a_1 C1_2 . . 1_655 16.9 ?
C1_1 H1a_1 H1b_2 . . 1_655 125.71 ?
C1_2 H1a_1 H1b_2 1_655 . 1_655 132.76 ?
C1_1 H1a_2 C1_2 1_455 . . 16.9 ?
C1_1 H1a_2 H1b_1 1_455 . 1_455 132.76 ?
C1_2 H1a_2 H1b_1 . . 1_455 125.71 ?
C1_1 H1b_1 H1a_2 . . 1_655 21.65 ?
C1_2 H1b_2 H1a_1 . . 1_455 21.65 ?

loop_
_geom_bond_atom_site_label_1
_geom_bond_atom_site_label_2
_geom_bond_site_symmetry_1
_geom_bond_site_symmetry_2
_geom_bond_distance
_geom_bond_publ_flag
Cu1_1 Cu1_2 . 1_655 2.4697(5) ?
Cu1_1 Cu1_2 . 4_656 2.5918(5) ?
Cu1_1 O1_1 . . 2.0093(18) ?
Cu1_1 O1_2 . 4_656 1.440(2) ?
Cu1_1 N4_1 . . 1.999(2) ?
Cu1_1 C2_1 . . 2.024(3) ?
Cu1_1 H3a_2 . 1_655 1.8075 ?
Cu1_1 C1_1 . . 2.031(3) ?
Cu1_2 O1_1 . 4_356 1.440(2) ?
Cu1_2 O1_2 . . 2.0093(18) ?
Cu1_2 N4_2 . . 1.999(2) ?
Cu1_2 C2_2 . . 2.024(3) ?
Cu1_2 H3a_1 . 1_455 1.8075 ?
Cu1_2 C1_2 . . 2.031(3) ?
S1_1 S1_2 . 1_655 0.9849(10) ?
S1_1 C5_1 . . 1.736(3) ?
S1_1 C3_2 . 1_655 1.651(3) ?
S1_2 C5_2 . . 1.736(3) ?
S1_2 C3_1 . 1_455 1.651(3) ?
O2_1 O2_2 . 1_655 0.522(3) ?
O1_1 O3_2 . 1_655 1.287(3) ?
O1_1 N5_1 . . 1.259(3) ?
O1_2 O3_1 . 1_455 1.287(3) ?
O1_2 N5_2 . . 1.259(3) ?
N1_1 N2_1 . . 1.363(3) ?
N1_1 C11_2 . 4_666 1.005(3) ?
N1_1 C6_1 . . 1.445(3) ?
N1_1 C12_2 . 4_666 1.134(4) ?
N1_1 C5_1 . . 1.347(3) ?
N1_2 N2_2 . . 1.363(3) ?
N1_2 C11_1 . 4_366 1.005(3) ?
N1_2 C6_2 . . 1.445(3) ?
N1_2 C12_1 . 4_366 1.134(4) ?
N1_2 C5_2 . . 1.347(3) ?
N4_1 N3_1 . . 1.373(3) ?
N4_1 C5_1 . . 1.317(3) ?
N4_2 N3_2 . . 1.373(3) ?
N4_2 C5_2 . . 1.317(3) ?
N2_1 N3_1 . . 1.288(3) ?
N2_1 C12_2 . 4_666 0.279(4) ?
N2_1 H12b_2 . 4_666 0.8401 ?
N2_1 H12c_2 . 4_666 0.8831 ?
N2_2 N3_2 . . 1.288(3) ?
N2_2 C12_1 . 4_366 0.279(4) ?
N2_2 H12b_1 . 4_366 0.8401 ?
N2_2 H12c_1 . 4_366 0.8831 ?
O3_1 O3_2 . 1_655 1.190(3) ?
O3_1 N5_1 . . 1.244(3) ?
O3_1 N5_2 . 1_655 0.911(3) ?
O3_2 N5_1 . 1_455 0.911(3) ?
O3_2 N5_2 . . 1.244(3) ?
N5_1 N5_2 . 1_655 0.603(3) ?
N3_1 C12_2 . 4_666 1.286(4) ?
N3_1 H12a_2 . 4_666 0.9078 ?
N3_2 C12_1 . 4_366 1.286(4) ?
N3_2 H12a_1 . 4_366 0.9078 ?
C7_1 H7_1 . . 0.95 ?
C7_1 C6_1 . . 1.382(4) ?
C7_1 C8_1 . . 1.381(4) ?
C7_2 H7_2 . . 0.95 ?
C7_2 C6_2 . . 1.382(4) ?
C7_2 C8_2 . . 1.381(4) ?
C11_1 C13_1 . . 1.387(4) ?
C11_1 C10_1 . . 1.386(4) ?
C11_1 C12_1 . . 1.500(4) ?
C11_2 C13_2 . . 1.387(4) ?
C11_2 C10_2 . . 1.386(4) ?
C11_2 C12_2 . . 1.500(4) ?
C13_1 C13_2 . 4_666 1.084(4) ?
C13_1 H13_1 . . 0.95 ?
C13_1 C6_1 . . 1.381(4) ?
C13_1 C6_2 . 4_666 0.975(3) ?
C13_2 H13_2 . . 0.95 ?
C13_2 C6_1 . 4_366 0.975(3) ?
C13_2 C6_2 . . 1.381(4) ?
H13_1 C6_2 . 4_666 0.8795 ?
H13_2 C6_1 . 4_366 0.8795 ?
C8_1 C8_2 . 1_655 1.274(4) ?
C8_1 C10_1 . . 1.401(4) ?
C8_1 C9_1 . . 1.513(4) ?
C8_1 C9_2 . 1_655 1.560(4) ?
C8_2 C10_2 . . 1.401(4) ?
C8_2 C9_1 . 1_455 1.560(4) ?
C8_2 C9_2 . . 1.513(4) ?
C10_1 H10_1 . . 0.95 ?
C10_2 H10_2 . . 0.95 ?
C12_1 H12a_1 . . 0.98 ?
C12_1 H12b_1 . . 0.98 ?
C12_1 H12c_1 . . 0.98 ?
C12_2 H12a_2 . . 0.98 ?
C12_2 H12b_2 . . 0.98 ?
C12_2 H12c_2 . . 0.98 ?
C9_1 C9_2 . 1_655 0.111(5) ?
C9_1 H9a_1 . . 0.98 ?
C9_1 H9a_2 . 1_655 0.8785 ?
C9_1 H9b_1 . . 0.98 ?
C9_1 H9b_2 . 1_655 1.0484 ?
C9_1 H9c_1 . . 0.98 ?
C9_1 H9c_2 . 1_655 0.9816 ?
C9_2 H9a_1 . 1_455 0.8785 ?
C9_2 H9a_2 . . 0.98 ?
C9_2 H9b_1 . 1_455 1.0484 ?
C9_2 H9b_2 . . 0.98 ?
C9_2 H9c_1 . 1_455 0.9816 ?
C9_2 H9c_2 . . 0.98 ?
H9a_1 H9b_2 . 1_655 0.6702 ?
H9a_2 H9b_1 . 1_455 0.6702 ?
H9c_1 H9c_2 . 1_655 0.0281 ?
C2_1 C2_2 . 1_655 1.261(4) ?
C2_1 H2_1 . . 0.95 ?
C2_1 C3_1 . . 1.508(4) ?
C2_1 C3_2 . 1_655 1.224(4) ?
C2_1 C1_1 . . 1.363(4) ?
C2_2 H2_2 . . 0.95 ?
C2_2 C3_1 . 1_455 1.224(4) ?
C2_2 C3_2 . . 1.508(4) ?
C2_2 C1_2 . . 1.363(4) ?
C3_1 C3_2 . 1_655 0.613(4) ?
C3_1 H3a_1 . . 0.99 ?
C3_1 H3b_1 . . 0.99 ?
C3_2 H3a_2 . . 0.99 ?
C3_2 H3b_2 . . 0.99 ?
C1_1 C1_2 . 1_655 0.512(4) ?
C1_1 H1a_1 . . 0.95 ?
C1_1 H1a_2 . 1_655 0.4774 ?
C1_1 H1b_1 . . 0.95 ?
C1_2 H1a_1 . 1_455 0.4774 ?
C1_2 H1a_2 . . 0.95 ?
C1_2 H1b_2 . . 0.95 ?
H1a_1 H1b_2 . 1_655 0.5588 ?
H1a_2 H1b_1 . 1_455 0.5588 ?

loop_
_geom_hbond_atom_site_label_D
_geom_hbond_atom_site_label_H
_geom_hbond_atom_site_label_A
_geom_hbond_site_symmetry_D
_geom_hbond_site_symmetry_H
_geom_hbond_site_symmetry_A
_geom_hbond_distance_DH
_geom_hbond_distance_HA
_geom_hbond_distance_DA
_geom_hbond_angle_DHA
_geom_hbond_publ_flag
C7_1 H7_1 O2_1 . . 3_656 0.95 2.48 3.364(3) 154.24 ?
C7_1 H7_1 O2_2 . . 3_556 0.95 2.33 3.224(3) 156.41 ?
C7_2 H7_2 O2_1 . . 3_556 0.95 2.33 3.224(3) 156.41 ?
C7_2 H7_2 O2_2 . . 3_456 0.95 2.48 3.364(3) 154.24 ?
C7_2 H13_1 C11_1 4_666 . . 1.29 2.04 2.852(4) 116.08 ?
C7_2 H13_1 C11_2 4_666 . 4_666 1.29 2.16 2.794(4) 105.46 ?
C7_2 H13_1 C13_1 4_666 . . 1.29 0.95 2.111(4) 141.01 ?
C7_2 H13_1 C13_2 4_666 . 4_666 1.29 1.53 2.426(4) 118.78 ?
C7_2 H13_1 C6_1 4_666 . . 1.29 2.04 3.180(4) 145.32 ?
C13_1 H13_1 C7_2 . . 4_666 0.95 1.29 2.111(4) 141.01 ?
C13_1 H13_1 C8_2 . . 4_666 0.95 2.00 2.857(4) 149.07 ?
C13_1 H13_1 C10_2 . . 4_666 0.95 2.32 2.866(4) 115.66 ?
C6_2 H13_1 C11_2 4_666 . 4_666 0.88 2.16 2.381(4) 93.38 ?
C6_2 H13_1 C8_2 4_666 . 4_666 0.88 2.00 2.383(4) 104.91 ?
C6_2 H13_1 C10_2 4_666 . 4_666 0.88 2.32 2.720(4) 107.42 ?
C7_1 H13_2 C11_1 4_366 . 4_366 1.29 2.16 2.794(4) 105.46 ?
C7_1 H13_2 C11_2 4_366 . . 1.29 2.04 2.852(4) 116.08 ?
C7_1 H13_2 C13_1 4_366 . 4_366 1.29 1.53 2.426(4) 118.78 ?
C7_1 H13_2 C13_2 4_366 . . 1.29 0.95 2.111(4) 141.01 ?
C7_1 H13_2 C6_2 4_366 . . 1.29 2.04 3.180(4) 145.32 ?
C13_2 H13_2 C7_1 . . 4_366 0.95 1.29 2.111(4) 141.01 ?
C13_2 H13_2 C8_1 . . 4_366 0.95 2.00 2.857(4) 149.07 ?
C13_2 H13_2 C10_1 . . 4_366 0.95 2.32 2.866(4) 115.66 ?
C6_1 H13_2 C11_1 4_366 . 4_366 0.88 2.16 2.381(4) 93.38 ?
C6_1 H13_2 C8_1 4_366 . 4_366 0.88 2.00 2.383(4) 104.91 ?
C6_1 H13_2 C10_1 4_366 . 4_366 0.88 2.32 2.720(4) 107.42 ?
C10_1 H10_1 N4_2 . . 4_666 0.95 2.11 2.513(3) 103.76 ?
C10_2 H10_2 N4_1 . . 4_366 0.95 2.11 2.513(3) 103.76 ?
N4_2 H12a_1 N1_2 4_666 . 4_666 1.25 1.41 2.150(3) 107.57 ?
N4_2 H12a_1 N2_2 4_666 . 4_666 1.25 1.09 2.183(3) 137.87 ?
N4_2 H12a_1 C11_1 4_666 . . 1.25 2.05 2.506(3) 95.85 ?
N4_2 H12a_1 C12_1 4_666 . . 1.25 0.98 2.014(4) 128.58 ?
N2_2 H12a_1 N4_2 4_666 . 4_666 1.09 1.25 2.183(3) 137.87 ?
N2_2 H12a_1 C5_2 4_666 . 4_666 1.09 1.51 2.203(4) 115.07 ?
N3_2 H12a_1 N1_2 4_666 . 4_666 0.91 1.41 2.125(3) 131.72 ?
N3_2 H12a_1 C11_1 4_666 . . 0.91 2.05 2.466(4) 106.64 ?
N3_2 H12a_1 C5_2 4_666 . 4_666 0.91 1.51 2.163(3) 124.94 ?
C12_1 H12a_1 N4_2 . . 4_666 0.98 1.25 2.014(4) 128.58 ?
C12_1 H12a_1 C5_2 . . 4_666 0.98 1.51 1.951(4) 100.96 ?
N4_1 H12a_2 N1_1 4_366 . 4_366 1.25 1.41 2.150(3) 107.57 ?
N4_1 H12a_2 N2_1 4_366 . 4_366 1.25 1.09 2.183(3) 137.87 ?
N4_1 H12a_2 C11_2 4_366 . . 1.25 2.05 2.506(3) 95.85 ?
N4_1 H12a_2 C12_2 4_366 . . 1.25 0.98 2.014(4) 128.58 ?
N2_1 H12a_2 N4_1 4_366 . 4_366 1.09 1.25 2.183(3) 137.87 ?
N2_1 H12a_2 C5_1 4_366 . 4_366 1.09 1.51 2.203(4) 115.07 ?
N3_1 H12a_2 N1_1 4_366 . 4_366 0.91 1.41 2.125(3) 131.72 ?
N3_1 H12a_2 C11_2 4_366 . . 0.91 2.05 2.466(4) 106.64 ?
N3_1 H12a_2 C5_1 4_366 . 4_366 0.91 1.51 2.163(3) 124.94 ?
C12_2 H12a_2 N4_1 . . 4_366 0.98 1.25 2.014(4) 128.58 ?
C12_2 H12a_2 C5_1 . . 4_366 0.98 1.51 1.951(4) 100.96 ?
N2_2 H12b_1 C7_2 4_666 . 4_666 0.84 2.24 2.937(4) 139.93 ?
N2_2 H12b_1 C6_2 4_666 . 4_666 0.84 2.11 2.443(3) 103.31 ?
C12_1 H12b_1 C7_2 . . 4_666 0.98 2.24 2.925(4) 125.60 ?
N2_1 H12b_2 C7_1 4_366 . 4_366 0.84 2.24 2.937(4) 139.93 ?
N2_1 H12b_2 C6_1 4_366 . 4_366 0.84 2.11 2.443(3) 103.31 ?
C12_2 H12b_2 C7_1 . . 4_366 0.98 2.24 2.925(4) 125.60 ?
N3_2 H12c_1 C11_1 4_666 . . 1.24 2.05 2.466(4) 93.98 ?
N3_1 H12c_2 C11_2 4_366 . . 1.24 2.05 2.466(4) 93.98 ?
C9_1 H9a_1 C7_2 . . 1_655 0.98 2.19 2.554(4) 100.28 ?
C9_2 H9a_1 C7_2 1_655 . 1_655 0.88 2.19 2.516(4) 101.36 ?
C9_1 H9a_2 C7_1 1_455 . 1_455 0.88 2.19 2.516(4) 101.36 ?
C9_2 H9a_2 C7_1 . . 1_455 0.98 2.19 2.554(4) 100.28 ?
C9_1 H9c_1 O2_1 . . 1_565 0.98 2.42 3.368(3) 163.46 ?
C9_1 H9c_1 O2_2 . . 1_665 0.98 2.42 3.377(3) 165.15 ?
C9_2 H9c_1 O2_1 1_655 . 1_565 0.98 2.42 3.377(3) 165.62 ?
C9_2 H9c_1 O2_2 1_655 . 1_665 0.98 2.42 3.368(3) 162.20 ?
C9_1 H9c_2 O2_1 1_455 . 1_465 0.98 2.42 3.368(3) 162.20 ?
C9_1 H9c_2 O2_2 1_455 . 1_565 0.98 2.42 3.377(3) 165.62 ?
C9_2 H9c_2 O2_1 . . 1_465 0.98 2.42 3.377(3) 165.15 ?
C9_2 H9c_2 O2_2 . . 1_565 0.98 2.42 3.368(3) 163.46 ?
C2_1 H2_1 O2_2 . . 4_656 0.95 2.24 3.068(3) 144.91 ?
C2_2 H2_2 O2_1 . . 4_356 0.95 2.24 3.068(3) 144.91 ?
C2_2 H3a_1 S1_1 1_655 . . 1.35 2.35 3.035(3) 107.35 ?
C2_2 H3a_1 S1_2 1_655 . 1_655 1.35 1.90 2.823(3) 119.85 ?
C2_2 H3a_1 O1_1 1_655 . 4_456 1.35 2.48 2.924(3) 94.85 ?
C2_2 H3a_1 N4_2 1_655 . 1_655 1.35 1.84 3.038(3) 144.78 ?
C2_2 H3a_1 C5_2 1_655 . 1_655 1.35 1.92 3.260(4) 173.38 ?
C3_1 H3a_1 Cu1_2 . . 1_655 0.99 1.81 2.570(3) 131.23 ?
C3_1 H3a_1 O1_1 . . 4_456 0.99 2.48 3.412(3) 155.69 ?
C3_1 H3a_1 N4_2 . . 1_655 0.99 1.84 2.736(3) 149.14 ?
C3_1 H3a_1 C5_2 . . 1_655 0.99 1.92 2.473(4) 112.45 ?
C2_1 H3a_2 S1_1 1_455 . 1_455 1.35 1.90 2.823(3) 119.85 ?
C2_1 H3a_2 S1_2 1_455 . . 1.35 2.35 3.035(3) 107.35 ?
C2_1 H3a_2 O1_2 1_455 . 4_556 1.35 2.48 2.924(3) 94.85 ?
C2_1 H3a_2 N4_1 1_455 . 1_455 1.35 1.84 3.038(3) 144.78 ?
C2_1 H3a_2 C5_1 1_455 . 1_455 1.35 1.92 3.260(4) 173.38 ?
C3_2 H3a_2 Cu1_1 . . 1_455 0.99 1.81 2.570(3) 131.23 ?
C3_2 H3a_2 O1_2 . . 4_556 0.99 2.48 3.412(3) 155.69 ?
C3_2 H3a_2 N4_1 . . 1_455 0.99 1.84 2.736(3) 149.14 ?
C3_2 H3a_2 C5_1 . . 1_455 0.99 1.92 2.473(4) 112.45 ?
C1_1 H1a_1 Cu1_2 . . 1_655 0.95 1.84 2.322(3) 108.26 ?
C1_2 H1a_1 Cu1_2 1_655 . 1_655 0.48 1.84 2.031(3) 106.72 ?
C1_1 H1a_2 Cu1_1 1_455 . 1_455 0.48 1.84 2.031(3) 106.72 ?
C1_2 H1a_2 Cu1_1 . . 1_455 0.95 1.84 2.322(3) 108.26 ?
C1_1 H1b_1 N3_2 . . 4_656 0.95 2.42 3.206(4) 139.61 ?
C1_2 H1b_1 N3_2 1_655 . 4_656 1.35 2.42 3.478(4) 131.97 ?
C1_1 H1b_2 N3_1 1_455 . 4_356 1.35 2.42 3.478(4) 131.97 ?
C1_2 H1b_2 N3_1 . . 4_356 0.95 2.42 3.206(4) 139.61 ?

loop_
_geom_torsion_atom_site_label_1
_geom_torsion_atom_site_label_2
_geom_torsion_atom_site_label_3
_geom_torsion_atom_site_label_4
_geom_torsion_site_symmetry_1
_geom_torsion_site_symmetry_2
_geom_torsion_site_symmetry_3
_geom_torsion_site_symmetry_4
_geom_torsion
_geom_torsion_publ_flag
? ? ? ? ? ? ? ? ? ?

loop_
_restr_angle_atom_site_label_1
_restr_angle_site_symmetry_1
_restr_angle_atom_site_label_2
_restr_angle_site_symmetry_2
_restr_angle_atom_site_label_3
_restr_angle_site_symmetry_3
_restr_angle_target
_restr_angle_target_weight_param
? ? ? ? ? ? ? ?

loop_
_restr_distance_atom_site_label_1
_restr_distance_site_symmetry_1
_restr_distance_atom_site_label_2
_restr_distance_site_symmetry_2
_restr_distance_target
_restr_distance_target_weight_param
? ? ? ? ? ?

loop_
_restr_equal_angle_atom_site_label_1
_restr_equal_angle_site_symmetry_1
_restr_equal_angle_atom_site_label_2
_restr_equal_angle_site_symmetry_2
_restr_equal_angle_atom_site_label_3
_restr_equal_angle_site_symmetry_3
_restr_equal_angle_class_class_id
_restr_equal_angle_class_target_weight_param
? ? ? ? ? ? ? ?

loop_
_restr_equal_distance_atom_site_label_1
_restr_equal_distance_site_symmetry_1
_restr_equal_distance_atom_site_label_2
_restr_equal_distance_site_symmetry_2
_restr_equal_distance_class_class_id
_restr_equal_distance_class_target_weight_param
? ? ? ? ? ?

loop_
_restr_equal_torsion_atom_site_label_1
_restr_equal_torsion_site_symmetry_1
_restr_equal_torsion_atom_site_label_2
_restr_equal_torsion_site_symmetry_2
_restr_equal_torsion_atom_site_label_3
_restr_equal_torsion_site_symmetry_3
_restr_equal_torsion_atom_site_label_4
_restr_equal_torsion_site_symmetry_4
_restr_equal_torsion_class_class_id
_restr_equal_torsion_class_target_weight_param
? ? ? ? ? ? ? ? ? ?

loop_
_restr_torsion_atom_site_label_1
_restr_torsion_site_symmetry_1
_restr_torsion_atom_site_label_2
_restr_torsion_site_symmetry_2
_restr_torsion_atom_site_label_3
_restr_torsion_site_symmetry_3
_restr_torsion_atom_site_label_4
_restr_torsion_site_symmetry_4
_restr_torsion_angle_target
_restr_torsion_weight_param
? ? ? ? ? ? ? ? ? ?

loop_
_twin_individual_id
_twin_individual_mass_fraction_refined
_twin_individual_twin_matrix_11
_twin_individual_twin_matrix_12
_twin_individual_twin_matrix_13
_twin_individual_twin_matrix_21
_twin_individual_twin_matrix_22
_twin_individual_twin_matrix_23
_twin_individual_twin_matrix_31
_twin_individual_twin_matrix_32
_twin_individual_twin_matrix_33
? ? ? ? ? ? ? ? ? ? ?

loop_
_jana_atom_site_adp_c_label
_jana_atom_site_adp_c_type_symbol
_jana_atom_site_adp_c_111
_jana_atom_site_adp_c_112
_jana_atom_site_adp_c_113
_jana_atom_site_adp_c_122
_jana_atom_site_adp_c_123
_jana_atom_site_adp_c_133
_jana_atom_site_adp_c_222
_jana_atom_site_adp_c_223
_jana_atom_site_adp_c_233
_jana_atom_site_adp_c_333
? ? ? ? ? ? ? ? ? ? ? ?

loop_
_jana_atom_site_adp_d_label
_jana_atom_site_adp_d_type_symbol
_jana_atom_site_adp_d_1111
_jana_atom_site_adp_d_1112
_jana_atom_site_adp_d_1113
_jana_atom_site_adp_d_1122
_jana_atom_site_adp_d_1123
_jana_atom_site_adp_d_1133
_jana_atom_site_adp_d_1222
_jana_atom_site_adp_d_1223
_jana_atom_site_adp_d_1233
_jana_atom_site_adp_d_1333
_jana_atom_site_adp_d_2222
_jana_atom_site_adp_d_2223
_jana_atom_site_adp_d_2233
_jana_atom_site_adp_d_2333
_jana_atom_site_adp_d_3333
? ? ? ? ? ? ? ? ? ? ? ? ? ? ? ? ?

loop_
_jana_atom_site_adp_e_label
_jana_atom_site_adp_e_type_symbol
_jana_atom_site_adp_e_11111
_jana_atom_site_adp_e_11112
_jana_atom_site_adp_e_11113
_jana_atom_site_adp_e_11122
_jana_atom_site_adp_e_11123
_jana_atom_site_adp_e_11133
_jana_atom_site_adp_e_11222
_jana_atom_site_adp_e_11223
_jana_atom_site_adp_e_11233
_jana_atom_site_adp_e_11333
_jana_atom_site_adp_e_12222
_jana_atom_site_adp_e_12223
_jana_atom_site_adp_e_12233
_jana_atom_site_adp_e_12333
_jana_atom_site_adp_e_13333
_jana_atom_site_adp_e_22222
_jana_atom_site_adp_e_22223
_jana_atom_site_adp_e_22233
_jana_atom_site_adp_e_22333
_jana_atom_site_adp_e_23333
_jana_atom_site_adp_e_33333
? ? ? ? ? ? ? ? ? ? ? ? ? ? ? ? ? ? ? ? ? ? ?

loop_
_jana_atom_site_adp_f_label
_jana_atom_site_adp_f_type_symbol
_jana_atom_site_adp_f_111111
_jana_atom_site_adp_f_111112
_jana_atom_site_adp_f_111113
_jana_atom_site_adp_f_111122
_jana_atom_site_adp_f_111123
_jana_atom_site_adp_f_111133
_jana_atom_site_adp_f_111222
_jana_atom_site_adp_f_111223
_jana_atom_site_adp_f_111233
_jana_atom_site_adp_f_111333
_jana_atom_site_adp_f_112222
_jana_atom_site_adp_f_112223
_jana_atom_site_adp_f_112233
_jana_atom_site_adp_f_112333
_jana_atom_site_adp_f_113333
_jana_atom_site_adp_f_122222
_jana_atom_site_adp_f_122223
_jana_atom_site_adp_f_122233
_jana_atom_site_adp_f_122333
_jana_atom_site_adp_f_123333
_jana_atom_site_adp_f_133333
_jana_atom_site_adp_f_222222
_jana_atom_site_adp_f_222223
_jana_atom_site_adp_f_222233
_jana_atom_site_adp_f_222333
_jana_atom_site_adp_f_223333
_jana_atom_site_adp_f_233333
_jana_atom_site_adp_f_333333
? ? ? ? ? ? ? ? ? ? ? ? ? ? ? ? ? ? ? ? ? ? ? ? ? ? ? ? ? ?

loop_
_publcif_info_cif.paper_type
CB

loop_
_publcif_info_tables.block_id
_publcif_info_tables.reference_item
{8950cb6b-c379-4e0b-866b-ccff3f66929a} '_publcif_info_datablock.publ_exptl'

loop_
_publcif_info_datablock.id
_publcif_info_datablock.publ_exptl
_publcif_info_datablock.publ_geom
_publcif_info_datablock.structure
{4e14cbc1-84a4-4b3a-b6ae-b322f19c593e} y y y
{8950cb6b-c379-4e0b-866b-ccff3f66929a} ? ? ?

loop_
_publcif_info_exptl_table_extra_item
F000
Specimen_density
Cell_measurement_theta_range
Specimen_colour
sin_theta_over_lambda_max

loop_
_publcif_info_exptl_table_header_item
Datablock_name

_cod_database_fobs_code 2108794
